data_2209175
loop_
_publ_author_name
'Jia-Lin Ren'
'Yun-Long Fu'
'Zhi-Wei Xu'

_publ_section_title
;
 Poly[[bis(dimethylamine)copper(II)]-\m-terephthalato]
;
_journal_coeditor_code HB2031
_journal_issue 6
_journal_name_full 'Acta Crystallographica Section E'
_journal_page_first m1223
_journal_page_last m1224
_journal_paper_doi 10.1107/S1600536806015613
_journal_volume 62
_journal_year 2006
_chemical_formula_iupac '[Cu (C8 H4 O4) (C2 H7 N)2]'
_chemical_formula_moiety 'C12 H18 Cu N2 O4'
_chemical_formula_sum 'C12 H18 Cu N2 O4'
_chemical_formula_weight 317.83
_chemical_name_systematic
;
Poly[[bis(dimethylamine)copper(II)]-\m-terephthalato]
;
_space_group_IT_number 14
_symmetry_cell_setting monoclinic
_symmetry_space_group_name_Hall '-P 2ybc'
_symmetry_space_group_name_H-M 'P 1 21/c 1'
_atom_sites_solution_hydrogens geom
_atom_sites_solution_primary direct
_atom_sites_solution_secondary difmap
_audit_creation_method SHELXL97
_cell_angle_alpha 90.00
_cell_angle_beta 90.610(2)
_cell_angle_gamma 90.00
_cell_formula_units_Z 4
_cell_length_a 10.4627(16)
_cell_length_b 9.8602(14)
_cell_length_c 13.3477(19)
_cell_measurement_reflns_used 35
_cell_measurement_temperature 298(2)
_cell_measurement_theta_max 25.49
_cell_measurement_theta_min 1.95
_cell_volume 1376.9(3)
_computing_cell_refinement 'SAINT (Bruker, 2002)'
_computing_data_collection 'SMART (Bruker, 2002)'
_computing_data_reduction SAINT
_computing_molecular_graphics 'SHELXTL (Sheldrick, 1997b)'
_computing_publication_material SHELXTL
_computing_structure_refinement 'SHELXL97 (Sheldrick, 1997a)'
_computing_structure_solution 'SHELXS97 (Sheldrick, 1997a)'
_diffrn_ambient_temperature 298(2)
_diffrn_measured_fraction_theta_full 0.989
_diffrn_measured_fraction_theta_max 0.989
_diffrn_measurement_device_type 'Bruker SMART CCD area-detector'
_diffrn_measurement_method '\f and \w'
_diffrn_radiation_monochromator graphite
_diffrn_radiation_source 'fine-focus sealed tube'
_diffrn_radiation_type MoK\a
_diffrn_radiation_wavelength 0.71073
_diffrn_reflns_av_R_equivalents 0.0438
_diffrn_reflns_av_sigmaI/netI 0.0666
_diffrn_reflns_limit_h_max 12
_diffrn_reflns_limit_h_min -12
_diffrn_reflns_limit_k_max 11
_diffrn_reflns_limit_k_min -9
_diffrn_reflns_limit_l_max 13
_diffrn_reflns_limit_l_min -16
_diffrn_reflns_number 7464
_diffrn_reflns_theta_full 25.49
_diffrn_reflns_theta_max 25.49
_diffrn_reflns_theta_min 1.95
_diffrn_standards_decay_% 0
_exptl_absorpt_coefficient_mu 1.597
_exptl_absorpt_correction_T_max 0.896
_exptl_absorpt_correction_T_min 0.629
_exptl_absorpt_correction_type multi-scan
_exptl_absorpt_process_details '(SADABS; Sheldrick, 1996)'
_exptl_crystal_colour blue
_exptl_crystal_density_diffrn 1.533
_exptl_crystal_density_method 'not measured'
_exptl_crystal_description rod
_exptl_crystal_F_000 660
_exptl_crystal_size_max 0.32
_exptl_crystal_size_mid 0.09
_exptl_crystal_size_min 0.07
_refine_diff_density_max 0.481
_refine_diff_density_min -0.280
_refine_ls_extinction_method none
_refine_ls_goodness_of_fit_ref 1.026
_refine_ls_hydrogen_treatment constr
_refine_ls_matrix_type full
_refine_ls_number_parameters 176
_refine_ls_number_reflns 2532
_refine_ls_number_restraints 0
_refine_ls_restrained_S_all 1.026
_refine_ls_R_factor_all 0.0651
_refine_ls_R_factor_gt 0.0454
_refine_ls_shift/su_max 0.000
_refine_ls_shift/su_mean 0.000
_refine_ls_structure_factor_coef Fsqd
_refine_ls_weighting_details 'calc w = 1/[\s^2^(Fo^2^)+(0.0548P)^2^+0.2117P] where P=(Fo^2^+2Fc^2^)/3'
_refine_ls_weighting_scheme calc
_refine_ls_wR_factor_gt 0.1065
_refine_ls_wR_factor_ref 0.1168
_reflns_number_gt 1940
_reflns_number_total 2532
_reflns_threshold_expression I>2\s(I)
_cod_data_source_file hb2031.cif
_cod_data_source_block I
_cod_depositor_comments
;
The following automatic conversions were performed:
'_symmetry_cell_setting' value 'Monoclinic' changed to 'monoclinic'
according to '/home/saulius/struct/CIF-dictionaries/cif_core.dic'
dictionary named 'cif_core.dic' version 2.4.1 from 2010-06-29.

Automatic conversion script
Id: cif_fix_enum 1527 2010-12-29 10:47:43Z saulius 

The following automatic conversions were performed:

'_symmetry_cell_setting' value 'Monoclinic' changed to 'monoclinic'
according to /home/saulius/struct/CIF-dictionaries/cif_core.dic
dictionary named 'cif_core.dic' version 2.4.1 from 2010-06-29.

Automatic conversion script
Id: cif_fix_values 1715 2011-07-08 13:25:40Z adriana 
;
_cod_original_sg_symbol_H-M 'P 21/c'
_cod_database_code 2209175
_cod_database_fobs_code 2209175

loop_
_symmetry_equiv_pos_as_xyz
'x, y, z'
'-x, y+1/2, -z+1/2'
'-x, -y, -z'
'x, -y-1/2, z-1/2'

loop_
_atom_site_type_symbol
_atom_site_label
_atom_site_fract_x
_atom_site_fract_y
_atom_site_fract_z
_atom_site_U_iso_or_equiv
_atom_site_adp_type
_atom_site_calc_flag
_atom_site_refinement_flags
_atom_site_occupancy
Cu Cu1 0.78561(4) -0.02147(4) 0.02001(3) 0.03137(19) Uani d . 1
O O1 0.6619(2) -0.1711(2) 0.00564(19) 0.0376(6) Uani d . 1
O O2 0.8617(2) 0.1629(2) 0.0167(2) 0.0433(7) Uani d . 1
O O3 0.5932(3) -0.2160(3) 0.1602(2) 0.0550(8) Uani d . 1
O O4 1.0397(2) 0.1438(2) -0.07378(18) 0.0355(6) Uani d . 1
N N1 0.7255(3) 0.0281(3) 0.1573(2) 0.0360(8) Uani d . 1
H H1D 0.6812 -0.0448 0.1801 0.043 Uiso calc R 1
N N2 0.8236(3) -0.0391(3) -0.1274(2) 0.0401(8) Uani d . 1
H H2D 0.9030 -0.0031 -0.1350 0.048 Uiso calc R 1
C C1 0.7385(5) 0.0481(6) -0.1853(4) 0.0781(17) Uani d . 1
H H1A 0.7674 0.0526 -0.2533 0.117 Uiso calc R 1
H H1B 0.7387 0.1375 -0.1568 0.117 Uiso calc R 1
H H1C 0.6534 0.0118 -0.1842 0.117 Uiso calc R 1
C C2 0.8295(4) -0.1750(4) -0.1738(3) 0.0537(12) Uani d . 1
H H2A 0.7451 -0.2127 -0.1780 0.081 Uiso calc R 1
H H2B 0.8831 -0.2330 -0.1337 0.081 Uiso calc R 1
H H2C 0.8643 -0.1675 -0.2398 0.081 Uiso calc R 1
C C3 0.6325(4) 0.1396(4) 0.1479(3) 0.0519(11) Uani d . 1
H H3A 0.5988 0.1606 0.2127 0.078 Uiso calc R 1
H H3B 0.5640 0.1126 0.1038 0.078 Uiso calc R 1
H H3C 0.6740 0.2183 0.1211 0.078 Uiso calc R 1
C C4 0.8234(4) 0.0575(5) 0.2332(3) 0.0547(12) Uani d . 1
H H4A 0.8728 0.1344 0.2126 0.082 Uiso calc R 1
H H4B 0.8784 -0.0198 0.2410 0.082 Uiso calc R 1
H H4C 0.7831 0.0770 0.2958 0.082 Uiso calc R 1
C C5 0.4521(3) -0.5909(4) 0.0679(3) 0.0383(9) Uani d . 1
H H5 0.4196 -0.6516 0.1144 0.046 Uiso calc R 1
C C6 0.5020(3) -0.4699(4) 0.1002(3) 0.0361(9) Uani d . 1
H H6 0.5034 -0.4502 0.1683 0.043 Uiso calc R 1
C C7 0.9061(3) 0.5799(3) 0.0408(3) 0.0345(9) Uani d . 1
H H7 0.8424 0.6334 0.0685 0.041 Uiso calc R 1
C C8 0.8856(3) 0.4427(3) 0.0282(3) 0.0349(9) Uani d . 1
H H8 0.8082 0.4046 0.0472 0.042 Uiso calc R 1
C C9 0.9798(3) 0.3612(3) -0.0127(3) 0.0276(8) Uani d . 1
C C10 0.9609(3) 0.2104(3) -0.0252(3) 0.0310(8) Uani d . 1
C C11 0.6049(3) -0.2434(4) 0.0718(3) 0.0338(9) Uani d . 1
C C12 0.5506(3) -0.3758(4) 0.0328(3) 0.0283(8) Uani d . 1

loop_
_atom_site_aniso_label
_atom_site_aniso_U_11
_atom_site_aniso_U_22
_atom_site_aniso_U_33
_atom_site_aniso_U_12
_atom_site_aniso_U_13
_atom_site_aniso_U_23
Cu1 0.0361(3) 0.0182(3) 0.0399(3) -0.00877(18) 0.0032(2) -0.0014(2)
O1 0.0453(14) 0.0250(14) 0.0427(16) -0.0171(12) 0.0033(12) -0.0023(13)
O2 0.0510(16) 0.0168(13) 0.0627(19) -0.0105(12) 0.0225(14) -0.0048(13)
O3 0.085(2) 0.0399(18) 0.0399(18) -0.0325(16) 0.0086(16) -0.0058(15)
O4 0.0377(13) 0.0190(13) 0.0498(17) 0.0005(11) 0.0047(12) -0.0068(12)
N1 0.0439(17) 0.0257(17) 0.038(2) -0.0120(14) 0.0052(15) -0.0035(15)
N2 0.0475(18) 0.0334(19) 0.039(2) -0.0151(15) -0.0019(15) 0.0014(16)
C1 0.094(4) 0.079(4) 0.061(4) 0.011(3) -0.020(3) 0.017(3)
C2 0.072(3) 0.049(3) 0.040(3) -0.019(2) 0.003(2) -0.007(2)
C3 0.053(2) 0.035(2) 0.068(3) 0.003(2) 0.018(2) 0.004(2)
C4 0.060(3) 0.057(3) 0.047(3) -0.009(2) 0.000(2) -0.011(2)
C5 0.041(2) 0.028(2) 0.046(3) -0.0131(17) 0.0056(18) 0.008(2)
C6 0.042(2) 0.029(2) 0.037(2) -0.0092(16) 0.0028(17) -0.0027(19)
C7 0.0296(17) 0.0219(19) 0.052(3) 0.0011(15) 0.0096(17) -0.0042(19)
C8 0.0292(17) 0.0224(19) 0.053(3) -0.0081(15) 0.0089(17) 0.0035(18)
C9 0.0336(18) 0.0152(18) 0.034(2) -0.0036(14) 0.0036(16) 0.0014(16)
C10 0.0352(18) 0.0205(19) 0.037(2) -0.0049(15) -0.0017(16) 0.0012(17)
C11 0.0325(18) 0.023(2) 0.046(3) -0.0049(15) -0.0032(17) -0.0011(19)
C12 0.0249(16) 0.0212(18) 0.039(2) -0.0024(13) 0.0023(15) -0.0018(17)

loop_
_atom_type_symbol
_atom_type_description
_atom_type_scat_dispersion_real
_atom_type_scat_dispersion_imag
_atom_type_scat_source
C C 0.0033 0.0016 'International Tables Vol C Tables 4.2.6.8 and 6.1.1.4'
H H 0.0000 0.0000 'International Tables Vol C Tables 4.2.6.8 and 6.1.1.4'
N N 0.0061 0.0033 'International Tables Vol C Tables 4.2.6.8 and 6.1.1.4'
O O 0.0106 0.0060 'International Tables Vol C Tables 4.2.6.8 and 6.1.1.4'
Cu Cu 0.3201 1.2651 'International Tables Vol C Tables 4.2.6.8 and 6.1.1.4'

loop_
_geom_angle_atom_site_label_1
_geom_angle_atom_site_label_2
_geom_angle_atom_site_label_3
_geom_angle_site_symmetry_1
_geom_angle_site_symmetry_3
_geom_angle
_geom_angle_publ_flag
O1 Cu1 O2 . . 161.18(11) n
O1 Cu1 O4 . 3_755 99.03(10) n
O2 Cu1 O4 . 3_755 99.76(10) n
O1 Cu1 N1 . . 93.41(11) n
O1 Cu1 N2 . . 88.66(11) n
O2 Cu1 N1 . . 85.79(11) n
O2 Cu1 N2 . . 88.52(12) n
N1 Cu1 O4 . 3_755 95.66(11) n
N1 Cu1 N2 . . 168.23(13) n
N2 Cu1 O4 . 3_755 95.45(11) n
C11 O1 Cu1 . . 131.0(2) ?
C10 O2 Cu1 . . 132.5(2) ?
C10 O4 Cu1 . 3_755 130.1(2) ?
C4 N1 C3 . . 111.6(3) ?
C4 N1 Cu1 . . 117.3(2) ?
C3 N1 Cu1 . . 108.5(2) ?
C4 N1 H1D . . 106.2 ?
C3 N1 H1D . . 106.2 ?
Cu1 N1 H1D . . 106.2 ?
C1 N2 C2 . . 110.0(4) ?
C1 N2 Cu1 . . 110.0(3) ?
C2 N2 Cu1 . . 119.8(3) ?
C1 N2 H2D . . 105.3 ?
C2 N2 H2D . . 105.3 ?
Cu1 N2 H2D . . 105.3 ?
N2 C1 H1A . . 109.5 ?
N2 C1 H1B . . 109.5 ?
H1A C1 H1B . . 109.5 ?
N2 C1 H1C . . 109.5 ?
H1A C1 H1C . . 109.5 ?
H1B C1 H1C . . 109.5 ?
N2 C2 H2A . . 109.5 ?
N2 C2 H2B . . 109.5 ?
H2A C2 H2B . . 109.5 ?
N2 C2 H2C . . 109.5 ?
H2A C2 H2C . . 109.5 ?
H2B C2 H2C . . 109.5 ?
N1 C3 H3A . . 109.5 ?
N1 C3 H3B . . 109.5 ?
H3A C3 H3B . . 109.5 ?
N1 C3 H3C . . 109.5 ?
H3A C3 H3C . . 109.5 ?
H3B C3 H3C . . 109.5 ?
N1 C4 H4A . . 109.5 ?
N1 C4 H4B . . 109.5 ?
H4A C4 H4B . . 109.5 ?
N1 C4 H4C . . 109.5 ?
H4A C4 H4C . . 109.5 ?
H4B C4 H4C . . 109.5 ?
C6 C5 C12 . 3_645 121.1(3) ?
C6 C5 H5 . . 119.4 ?
C12 C5 H5 3_645 . 119.4 ?
C5 C6 C12 . . 121.2(4) ?
C5 C6 H6 . . 119.4 ?
C12 C6 H6 . . 119.4 ?
C8 C7 C9 . 3_765 120.9(3) ?
C8 C7 H7 . . 119.6 ?
C9 C7 H7 3_765 . 119.6 ?
C7 C8 C9 . . 120.4(3) ?
C7 C8 H8 . . 119.8 ?
C9 C8 H8 . . 119.8 ?
C7 C9 C8 3_765 . 118.8(3) ?
C7 C9 C10 3_765 . 119.8(3) ?
C8 C9 C10 . . 121.4(3) ?
O4 C10 O2 . . 125.7(3) ?
O4 C10 C9 . . 119.4(3) ?
O2 C10 C9 . . 114.9(3) ?
O3 C11 O1 . . 126.5(3) ?
O3 C11 C12 . . 118.9(3) ?
O1 C11 C12 . . 114.6(3) ?
C5 C12 C6 3_645 . 117.7(3) ?
C5 C12 C11 3_645 . 122.9(3) ?
C6 C12 C11 . . 119.4(3) ?

loop_
_geom_bond_atom_site_label_1
_geom_bond_atom_site_label_2
_geom_bond_site_symmetry_2
_geom_bond_distance
_geom_bond_publ_flag
Cu1 O1 . 1.971(2) y
Cu1 O2 . 1.985(2) y
Cu1 O4 3_755 2.298(2) y
Cu1 N1 . 2.004(3) y
Cu1 N2 . 2.019(3) y
C10 O2 . 1.273(4) y
C10 O4 . 1.243(4) y
C11 O1 . 1.286(4) y
C11 O3 . 1.217(4) y
O4 Cu1 3_755 2.298(2) ?
N1 C4 . 1.461(5) ?
N1 C3 . 1.473(5) ?
N1 H1D . 0.9100 ?
N2 C1 . 1.454(6) ?
N2 C2 . 1.477(5) ?
N2 H2D . 0.9100 ?
C1 H1A . 0.9600 ?
C1 H1B . 0.9600 ?
C1 H1C . 0.9600 ?
C2 H2A . 0.9600 ?
C2 H2B . 0.9600 ?
C2 H2C . 0.9600 ?
C3 H3A . 0.9600 ?
C3 H3B . 0.9600 ?
C3 H3C . 0.9600 ?
C4 H4A . 0.9600 ?
C4 H4B . 0.9600 ?
C4 H4C . 0.9600 ?
C5 C6 . 1.370(5) ?
C5 C12 3_645 1.383(5) ?
C5 H5 . 0.9300 ?
C6 C12 . 1.392(5) ?
C6 H6 . 0.9300 ?
C7 C8 . 1.380(5) ?
C7 C9 3_765 1.383(4) ?
C7 H7 . 0.9300 ?
C8 C9 . 1.388(5) ?
C8 H8 . 0.9300 ?
C9 C7 3_765 1.383(4) ?
C9 C10 . 1.509(5) ?
C11 C12 . 1.514(5) ?
C12 C5 3_645 1.383(5) ?

loop_
_geom_hbond_atom_site_label_D
_geom_hbond_atom_site_label_H
_geom_hbond_atom_site_label_A
_geom_hbond_distance_DH
_geom_hbond_distance_HA
_geom_hbond_distance_DA
_geom_hbond_angle_DHA
N2 H2D O4 0.91 2.19 2.974(4) 144
N1 H1D O3 0.91 1.94 2.777(4) 152
